data_2238416
loop_
_publ_author_name
'Inglebert, S. Antony'
'Arun, Yuvaraj'
'Sethusankar, K.'
'Perumal, Paramasivam T.'

_publ_section_title
;
 1-Ethyl-4'-(1<i>H</i>-indol-3-ylcarbonyl)-1'-methyl-2,2''-dioxodispiro[indoline-3,2'-pyrrolidine-3',3''-indoline]-4'-carbonitrile
 dimethyl sulfoxide monosolvate
;
_journal_coeditor_code RK2408
_journal_issue 8
_journal_name_full 'Acta Crystallographica Section E'
_journal_page_first o1328
_journal_page_last o1329
_journal_paper_doi 10.1107/S1600536813020485
_journal_volume 69
_journal_year 2013
_chemical_formula_iupac 'C31 H25 N5 O3, C2 H6 O S'
_chemical_formula_moiety 'C31 H25 N5 O3, C2 H6 O S'
_chemical_formula_sum 'C33 H31 N5 O4 S'
_chemical_formula_weight 593.70
_chemical_name_systematic
;1-Ethyl-4'-(1<i>H</i>-indol-3-ylcarbonyl)-1'-methyl-2,2''-dioxodispiro[indoline-3,2'-pyrrolidine-3',3''-indoline]-4'-carbonitrile
dimethyl sulfoxide monosolvate
;
_space_group_IT_number 61
_symmetry_cell_setting orthorhombic
_symmetry_space_group_name_Hall '-P 2ac 2ab'
_symmetry_space_group_name_H-M 'P b c a'
_atom_sites_solution_hydrogens geom
_atom_sites_solution_primary direct
_atom_sites_solution_secondary difmap
_audit_creation_method SHELXL97
_cell_angle_alpha 90.000
_cell_angle_beta 90.000
_cell_angle_gamma 90.000
_cell_formula_units_Z 8
_cell_length_a 14.078(5)
_cell_length_b 20.416(5)
_cell_length_c 20.789(5)
_cell_measurement_reflns_used 5139
_cell_measurement_temperature 295(2)
_cell_measurement_theta_max 25.00
_cell_measurement_theta_min 2.22
_cell_volume 5975(3)
_computing_cell_refinement '<i>SAINT</i> (Bruker, 2008)'
_computing_data_collection '<i>APEX2</i> (Bruker, 2008)'
_computing_data_reduction '<i>SAINT</i> (Bruker, 2008)'
_computing_molecular_graphics
;
<i>ORTEP-3 for Windows</i> (Farrugia, 2012) and
<i>Mercury</i> (Macrae <i>et al.</i>, 2008)
;
_computing_publication_material
;
<i>SHELXL97</i> (Sheldrick, 2008) and <i>PLATON</i> (Spek, 2009)
;
_computing_structure_refinement '<i>SHELXL97</i> (Sheldrick, 2008)'
_computing_structure_solution '<i>SHELXS97</i> (Sheldrick, 2008)'
_diffrn_ambient_temperature 295(2)
_diffrn_measured_fraction_theta_full 0.976
_diffrn_measured_fraction_theta_max 0.976
_diffrn_measurement_device_type 'Bruker Kappa APEXII CCD'
_diffrn_measurement_method '\w and \f scans'
_diffrn_radiation_monochromator graphite
_diffrn_radiation_source 'fine-focus sealed tube'
_diffrn_radiation_type MoK\a
_diffrn_radiation_wavelength 0.71073
_diffrn_reflns_av_R_equivalents 0.0352
_diffrn_reflns_av_sigmaI/netI 0.0307
_diffrn_reflns_limit_h_max 15
_diffrn_reflns_limit_h_min -16
_diffrn_reflns_limit_k_max 24
_diffrn_reflns_limit_k_min -16
_diffrn_reflns_limit_l_max 24
_diffrn_reflns_limit_l_min -24
_diffrn_reflns_number 26724
_diffrn_reflns_theta_full 25.00
_diffrn_reflns_theta_max 25.00
_diffrn_reflns_theta_min 2.22
_diffrn_standards_decay_% 0
_exptl_absorpt_coefficient_mu 0.155
_exptl_absorpt_correction_T_max 0.9696
_exptl_absorpt_correction_T_min 0.9549
_exptl_absorpt_correction_type multi-scan
_exptl_absorpt_process_details '(<i>SADABS</i>; Bruker, 2008)'
_exptl_crystal_colour colourless
_exptl_crystal_density_diffrn 1.320
_exptl_crystal_density_method 'not measured'
_exptl_crystal_description block
_exptl_crystal_F_000 2496
_exptl_crystal_size_max 0.30
_exptl_crystal_size_mid 0.20
_exptl_crystal_size_min 0.20
_refine_diff_density_max 0.252
_refine_diff_density_min -0.274
_refine_ls_extinction_coef 0.0015(2)
_refine_ls_extinction_expression Fc^*^=kFc[1+0.001xFc^2^\l^3^/sin(2\q)]^-1/4^
_refine_ls_extinction_method '<i>SHELXL97</i> (Sheldrick, 2008)'
_refine_ls_goodness_of_fit_ref 1.032
_refine_ls_hydrogen_treatment mixed
_refine_ls_matrix_type full
_refine_ls_number_parameters 431
_refine_ls_number_reflns 5139
_refine_ls_number_restraints 48
_refine_ls_restrained_S_all 1.037
_refine_ls_R_factor_all 0.0733
_refine_ls_R_factor_gt 0.0415
_refine_ls_shift/su_max 0.000
_refine_ls_shift/su_mean 0.000
_refine_ls_structure_factor_coef Fsqd
_refine_ls_weighting_details 'calc w=1/[\s^2^(Fo^2^)+(0.0509P)^2^+2.1171P] where P=(Fo^2^+2Fc^2^)/3'
_refine_ls_weighting_scheme calc
_refine_ls_wR_factor_gt 0.0971
_refine_ls_wR_factor_ref 0.1195
_reflns_number_gt 3447
_reflns_number_total 5139
_reflns_threshold_expression I>2\s(I)
_cod_data_source_file rk2408.cif
_cod_data_source_block I
_cod_database_code 2238416
_cod_database_fobs_code 2238416

loop_
_symmetry_equiv_pos_as_xyz
'x, y, z'
'-x+1/2, -y, z+1/2'
'x+1/2, -y+1/2, -z'
'-x, y+1/2, -z+1/2'
'-x, -y, -z'
'x-1/2, y, -z-1/2'
'-x-1/2, y-1/2, z'
'x, -y-1/2, z-1/2'

loop_
_atom_site_type_symbol
_atom_site_label
_atom_site_fract_x
_atom_site_fract_y
_atom_site_fract_z
_atom_site_U_iso_or_equiv
_atom_site_adp_type
_atom_site_calc_flag
_atom_site_refinement_flags
_atom_site_occupancy
_atom_site_symmetry_multiplicity
_atom_site_disorder_assembly
_atom_site_disorder_group
C C1 0.65192(17) 0.06281(11) 0.33748(10) 0.0472(6) Uani d . 1 1 . .
C C2 0.5854(2) 0.02329(12) 0.36920(13) 0.0661(7) Uani d . 1 1 . .
H H2 0.5206 0.0308 0.3648 0.079 Uiso calc R 1 1 . .
C C3 0.6188(3) -0.02699(14) 0.40713(16) 0.0868(10) Uani d . 1 1 . .
H H3 0.5754 -0.0536 0.4285 0.104 Uiso calc R 1 1 . .
C C4 0.7148(3) -0.03925(14) 0.41453(15) 0.0853(10) Uani d . 1 1 . .
H H4 0.7341 -0.0740 0.4403 0.102 Uiso calc R 1 1 . .
C C5 0.7820(2) -0.00148(13) 0.38480(13) 0.0683(8) Uani d . 1 1 . .
H H5 0.8466 -0.0095 0.3898 0.082 Uiso calc R 1 1 . .
C C6 0.74840(18) 0.04948(11) 0.34678(10) 0.0501(6) Uani d . 1 1 . .
C C7 0.73904(17) 0.13393(11) 0.27982(10) 0.0482(6) Uani d . 1 1 . .
H H7 0.7573 0.1679 0.2527 0.058 Uiso calc R 1 1 . .
C C8 0.64624(16) 0.11757(10) 0.29381(10) 0.0434(5) Uani d . 1 1 . .
C C9 0.55927(17) 0.14783(11) 0.27187(10) 0.0470(6) Uani d . 1 1 . .
C C10 0.56313(15) 0.20484(10) 0.22079(10) 0.0407(5) Uani d . 1 1 . .
C C11 0.62745(17) 0.25514(11) 0.24702(11) 0.0468(6) Uani d . 1 1 . .
C C12 0.46423(16) 0.23568(11) 0.20902(11) 0.0503(6) Uani d . 1 1 . .
H H12A 0.4175 0.2166 0.2378 0.060 Uiso calc R 1 1 . .
H H12B 0.4663 0.2826 0.2163 0.060 Uiso calc R 1 1 . .
C C13 0.52858(15) 0.21989(10) 0.10596(10) 0.0399(5) Uani d . 1 1 . .
C C14 0.59516(14) 0.18003(9) 0.15212(10) 0.0374(5) Uani d . 1 1 . .
C C15 0.36806(17) 0.26636(12) 0.11622(13) 0.0619(7) Uani d . 1 1 . .
H H15A 0.3895 0.3107 0.1210 0.093 Uiso calc R 1 1 . .
H H15B 0.3096 0.2606 0.1393 0.093 Uiso calc R 1 1 . .
H H15C 0.3580 0.2571 0.0715 0.093 Uiso calc R 1 1 . .
C C16 0.57207(16) 0.10561(10) 0.14492(10) 0.0413(5) Uani d . 1 1 . .
C C17 0.69758(15) 0.18221(10) 0.13168(9) 0.0382(5) Uani d . 1 1 . .
C C18 0.72407(15) 0.12012(11) 0.11078(10) 0.0433(5) Uani d . 1 1 . .
C C19 0.81171(18) 0.10731(13) 0.08455(12) 0.0598(7) Uani d . 1 1 . .
H H19 0.8281 0.0655 0.0707 0.072 Uiso calc R 1 1 . .
C C20 0.87455(19) 0.15900(15) 0.07958(13) 0.0695(8) Uani d . 1 1 . .
H H20 0.9344 0.1519 0.0619 0.083 Uiso calc R 1 1 . .
C C21 0.85034(17) 0.22058(14) 0.10016(13) 0.0617(7) Uani d . 1 1 . .
H H21 0.8940 0.2545 0.0964 0.074 Uiso calc R 1 1 . .
C C22 0.76217(16) 0.23289(12) 0.12629(10) 0.0482(6) Uani d . 1 1 . .
H H22 0.7463 0.2748 0.1401 0.058 Uiso calc R 1 1 . .
C C23 0.57066(16) 0.28945(11) 0.09338(11) 0.0461(5) Uani d . 1 1 . .
C C24 0.57243(16) 0.23597(11) -0.00259(11) 0.0480(6) Uani d . 1 1 . .
C C25 0.52630(15) 0.19253(11) 0.03842(10) 0.0426(5) Uani d . 1 1 . .
C C26 0.49175(17) 0.13434(12) 0.01454(12) 0.0536(6) Uani d . 1 1 . .
H H26 0.4580 0.1057 0.0408 0.064 Uiso calc R 1 1 . .
C C27 0.5084(2) 0.11921(15) -0.05004(13) 0.0680(8) Uani d . 1 1 . .
H H27 0.4859 0.0801 -0.0671 0.082 Uiso calc R 1 1 . .
C C28 0.5577(2) 0.16173(16) -0.08827(13) 0.0713(8) Uani d . 1 1 . .
H H28 0.5699 0.1502 -0.1308 0.086 Uiso calc R 1 1 . .
C C29 0.58995(18) 0.22098(14) -0.06587(12) 0.0632(7) Uani d . 1 1 . .
H H29 0.6224 0.2499 -0.0926 0.076 Uiso calc R 1 1 . .
C C30 0.6331(2) 0.35405(14) 0.00144(14) 0.0722(8) Uani d . 1 1 . .
H H30A 0.6172 0.3909 0.0288 0.087 Uiso calc R 1 1 . .
H H30B 0.6025 0.3609 -0.0398 0.087 Uiso calc R 1 1 . .
C C31 0.7364(2) 0.35289(15) -0.00822(14) 0.0824(9) Uani d . 1 1 . .
H H31A 0.7673 0.3436 0.0319 0.124 Uiso calc R 1 1 . .
H H31B 0.7571 0.3947 -0.0239 0.124 Uiso calc R 1 1 . .
H H31C 0.7523 0.3196 -0.0390 0.124 Uiso calc R 1 1 . .
C C32 0.8172(3) -0.05035(18) 0.2089(2) 0.0967(14) Uani d PU 0.871(4) 1 A 1
H H32A 0.8741 -0.0559 0.1840 0.145 Uiso calc PR 0.871(4) 1 A 1
H H32B 0.8265 -0.0684 0.2511 0.145 Uiso calc PR 0.871(4) 1 A 1
H H32C 0.8028 -0.0045 0.2125 0.145 Uiso calc PR 0.871(4) 1 A 1
C C33 0.6338(4) -0.0748(3) 0.2305(3) 0.1150(16) Uani d PU 0.871(4) 1 A 1
H H33A 0.6239 -0.0284 0.2338 0.173 Uiso calc PR 0.871(4) 1 A 1
H H33B 0.6547 -0.0916 0.2712 0.173 Uiso calc PR 0.871(4) 1 A 1
H H33C 0.5753 -0.0957 0.2185 0.173 Uiso calc PR 0.871(4) 1 A 1
S S1 0.72223(14) -0.09108(5) 0.17075(6) 0.0784(5) Uani d PU 0.871(4) 1 A 1
C C32' 0.735(3) -0.0416(12) 0.2131(13) 0.098(3) Uani d PU 0.129(4) 1 A 2
H H32D 0.7569 -0.0172 0.1765 0.147 Uiso calc PR 0.129(4) 1 A 2
H H32E 0.7884 -0.0607 0.2349 0.147 Uiso calc PR 0.129(4) 1 A 2
H H32F 0.7021 -0.0127 0.2420 0.147 Uiso calc PR 0.129(4) 1 A 2
C C33' 0.569(3) -0.0689(17) 0.2306(18) 0.109(4) Uani d PU 0.129(4) 1 A 2
H H33D 0.5729 -0.0220 0.2331 0.164 Uiso calc PR 0.129(4) 1 A 2
H H33E 0.5681 -0.0870 0.2732 0.164 Uiso calc PR 0.129(4) 1 A 2
H H33F 0.5117 -0.0810 0.2084 0.164 Uiso calc PR 0.129(4) 1 A 2
S S1' 0.6645(11) -0.0983(4) 0.1898(6) 0.101(2) Uani d PU 0.129(4) 1 A 2
N N1 0.79922(17) 0.09409(9) 0.31071(10) 0.0512(5) Uani d . 1 1 . .
N N2 0.67536(17) 0.29310(10) 0.27061(10) 0.0656(6) Uani d . 1 1 . .
N N3 0.43995(12) 0.22165(8) 0.14198(9) 0.0441(5) Uani d . 1 1 . .
N N4 0.64895(14) 0.07659(10) 0.11969(9) 0.0475(5) Uani d . 1 1 . .
N N5 0.59495(13) 0.29407(9) 0.03049(9) 0.0506(5) Uani d . 1 1 . .
O O1 0.48161(12) 0.13018(9) 0.29122(9) 0.0708(5) Uani d . 1 1 . .
O O2 0.49819(11) 0.07829(7) 0.15947(8) 0.0540(4) Uani d . 1 1 . .
O O3 0.57737(12) 0.33293(7) 0.13313(8) 0.0601(5) Uani d . 1 1 . .
O O4 0.69303(17) -0.05270(9) 0.11415(10) 0.0955(7) Uani d . 1 1 . .
H H1A 0.8589(18) 0.0966(11) 0.3091(12) 0.054(8) Uiso d . 1 1 . .
H H4A 0.6529(17) 0.0356(13) 0.1161(12) 0.062(8) Uiso d . 1 1 . .

loop_
_atom_site_aniso_label
_atom_site_aniso_U_11
_atom_site_aniso_U_22
_atom_site_aniso_U_33
_atom_site_aniso_U_12
_atom_site_aniso_U_13
_atom_site_aniso_U_23
C1 0.0615(16) 0.0409(12) 0.0393(12) -0.0039(11) 0.0042(11) -0.0048(10)
C2 0.077(2) 0.0549(15) 0.0662(17) -0.0057(14) 0.0170(14) 0.0055(13)
C3 0.113(3) 0.0589(18) 0.088(2) -0.0037(18) 0.029(2) 0.0228(16)
C4 0.122(3) 0.0550(17) 0.079(2) 0.0146(18) 0.009(2) 0.0199(15)
C5 0.085(2) 0.0548(16) 0.0655(17) 0.0089(15) -0.0058(15) 0.0032(13)
C6 0.0648(17) 0.0405(13) 0.0448(13) -0.0022(11) -0.0040(12) -0.0036(10)
C7 0.0530(15) 0.0473(13) 0.0444(13) -0.0065(11) -0.0049(11) 0.0037(10)
C8 0.0472(15) 0.0441(12) 0.0389(12) -0.0044(11) 0.0013(10) -0.0014(10)
C9 0.0485(15) 0.0509(13) 0.0418(13) -0.0049(11) 0.0087(11) -0.0026(10)
C10 0.0398(13) 0.0415(12) 0.0408(12) 0.0001(10) 0.0053(9) -0.0028(9)
C11 0.0543(16) 0.0471(13) 0.0389(12) 0.0006(12) 0.0039(11) -0.0016(10)
C12 0.0481(15) 0.0512(14) 0.0515(14) 0.0070(11) 0.0088(11) -0.0056(11)
C13 0.0345(12) 0.0399(12) 0.0451(12) 0.0002(9) 0.0026(9) 0.0006(9)
C14 0.0343(12) 0.0373(11) 0.0405(12) -0.0001(9) 0.0042(9) -0.0016(9)
C15 0.0467(16) 0.0659(16) 0.0732(18) 0.0148(12) -0.0017(13) 0.0018(13)
C16 0.0412(14) 0.0379(11) 0.0449(13) 0.0015(10) 0.0005(10) -0.0003(10)
C17 0.0364(13) 0.0438(12) 0.0344(11) 0.0027(10) -0.0006(9) 0.0008(9)
C18 0.0385(14) 0.0508(13) 0.0405(12) 0.0051(11) -0.0012(10) -0.0010(10)
C19 0.0507(17) 0.0676(17) 0.0611(16) 0.0177(13) 0.0089(12) -0.0044(13)
C20 0.0408(16) 0.095(2) 0.0724(18) 0.0072(15) 0.0150(13) 0.0071(16)
C21 0.0399(15) 0.0752(18) 0.0701(17) -0.0080(13) 0.0053(13) 0.0116(15)
C22 0.0421(14) 0.0542(14) 0.0483(13) -0.0060(11) -0.0020(11) 0.0037(11)
C23 0.0412(14) 0.0433(13) 0.0539(14) 0.0019(10) -0.0023(11) 0.0040(11)
C24 0.0385(14) 0.0616(15) 0.0438(13) 0.0058(11) -0.0035(10) 0.0041(11)
C25 0.0349(13) 0.0492(13) 0.0439(12) 0.0052(10) -0.0032(10) -0.0029(10)
C26 0.0485(15) 0.0563(15) 0.0562(15) 0.0023(11) -0.0063(11) -0.0068(12)
C27 0.0685(19) 0.0746(19) 0.0609(18) 0.0085(15) -0.0121(14) -0.0219(15)
C28 0.0685(19) 0.100(2) 0.0459(15) 0.0131(17) -0.0011(14) -0.0111(16)
C29 0.0514(16) 0.090(2) 0.0482(15) 0.0054(14) 0.0008(12) 0.0055(14)
C30 0.068(2) 0.0710(18) 0.0780(19) -0.0083(14) 0.0082(15) 0.0260(15)
C31 0.075(2) 0.090(2) 0.082(2) -0.0139(17) 0.0022(16) 0.0151(17)
C32 0.122(4) 0.069(2) 0.099(3) 0.013(2) -0.021(3) -0.023(2)
C33 0.141(4) 0.100(3) 0.104(3) -0.005(3) 0.031(4) -0.025(3)
S1 0.1168(12) 0.0372(5) 0.0811(7) 0.0140(6) -0.0054(7) -0.0141(4)
C32' 0.130(6) 0.070(5) 0.094(5) 0.000(5) 0.010(5) -0.030(5)
C33' 0.131(8) 0.086(7) 0.111(7) 0.001(8) 0.019(8) -0.017(7)
S1' 0.125(5) 0.072(4) 0.107(5) 0.004(4) 0.006(5) -0.020(4)
N1 0.0474(14) 0.0503(12) 0.0558(13) -0.0038(10) -0.0075(11) 0.0002(9)
N2 0.0839(17) 0.0565(13) 0.0565(13) -0.0127(12) -0.0081(11) -0.0086(11)
N3 0.0367(11) 0.0452(10) 0.0505(11) 0.0051(8) 0.0016(8) -0.0018(8)
N4 0.0482(13) 0.0377(11) 0.0565(12) 0.0047(10) 0.0022(9) -0.0080(9)
N5 0.0497(12) 0.0499(11) 0.0523(12) -0.0026(9) 0.0026(9) 0.0098(9)
O1 0.0512(11) 0.0866(13) 0.0746(12) -0.0016(9) 0.0207(9) 0.0231(10)
O2 0.0473(10) 0.0415(9) 0.0732(11) -0.0066(7) 0.0078(8) 0.0011(8)
O3 0.0705(12) 0.0417(9) 0.0683(11) -0.0048(8) 0.0002(9) -0.0053(8)
O4 0.145(2) 0.0573(12) 0.0838(15) 0.0281(12) -0.0163(13) -0.0165(11)

loop_
_atom_type_symbol
_atom_type_description
_atom_type_scat_dispersion_real
_atom_type_scat_dispersion_imag
_atom_type_scat_source
C C 0.0033 0.0016 'International Tables Vol C Tables 4.2.6.8 and 6.1.1.4'
H H 0.0000 0.0000 'International Tables Vol C Tables 4.2.6.8 and 6.1.1.4'
N N 0.0061 0.0033 'International Tables Vol C Tables 4.2.6.8 and 6.1.1.4'
O O 0.0106 0.0060 'International Tables Vol C Tables 4.2.6.8 and 6.1.1.4'
S S 0.1246 0.1234 'International Tables Vol C Tables 4.2.6.8 and 6.1.1.4'

loop_
_geom_angle_atom_site_label_1
_geom_angle_atom_site_label_2
_geom_angle_atom_site_label_3
_geom_angle
C6 C1 C2 118.1(2)
C6 C1 C8 107.0(2)
C2 C1 C8 134.9(2)
C3 C2 C1 118.1(3)
C3 C2 H2 120.9
C1 C2 H2 120.9
C2 C3 C4 122.1(3)
C2 C3 H3 118.9
C4 C3 H3 118.9
C5 C4 C3 121.5(3)
C5 C4 H4 119.2
C3 C4 H4 119.2
C4 C5 C6 116.4(3)
C4 C5 H5 121.8
C6 C5 H5 121.8
N1 C6 C5 128.8(3)
N1 C6 C1 107.4(2)
C5 C6 C1 123.7(2)
N1 C7 C8 110.6(2)
N1 C7 H7 124.7
C8 C7 H7 124.7
C7 C8 C1 105.5(2)
C7 C8 C9 129.2(2)
C1 C8 C9 125.2(2)
O1 C9 C8 121.9(2)
O1 C9 C10 118.1(2)
C8 C9 C10 119.94(19)
C11 C10 C12 109.13(18)
C11 C10 C9 106.63(17)
C12 C10 C9 112.08(17)
C11 C10 C14 112.47(17)
C12 C10 C14 104.15(16)
C9 C10 C14 112.44(16)
N2 C11 C10 176.2(2)
N3 C12 C10 106.32(17)
N3 C12 H12A 110.5
C10 C12 H12A 110.5
N3 C12 H12B 110.5
C10 C12 H12B 110.5
H12A C12 H12B 108.7
N3 C13 C25 117.96(18)
N3 C13 C23 112.90(17)
C25 C13 C23 100.88(17)
N3 C13 C14 102.13(16)
C25 C13 C14 112.90(16)
C23 C13 C14 110.34(17)
C17 C14 C16 101.62(16)
C17 C14 C13 112.62(17)
C16 C14 C13 108.76(16)
C17 C14 C10 121.29(17)
C16 C14 C10 109.83(16)
C13 C14 C10 102.46(15)
N3 C15 H15A 109.5
N3 C15 H15B 109.5
H15A C15 H15B 109.5
N3 C15 H15C 109.5
H15A C15 H15C 109.5
H15B C15 H15C 109.5
O2 C16 N4 125.7(2)
O2 C16 C14 126.84(19)
N4 C16 C14 107.43(19)
C22 C17 C18 118.7(2)
C22 C17 C14 132.5(2)
C18 C17 C14 108.56(18)
C19 C18 C17 122.6(2)
C19 C18 N4 127.8(2)
C17 C18 N4 109.64(19)
C18 C19 C20 117.4(2)
C18 C19 H19 121.3
C20 C19 H19 121.3
C21 C20 C19 121.2(2)
C21 C20 H20 119.4
C19 C20 H20 119.4
C20 C21 C22 120.9(2)
C20 C21 H21 119.5
C22 C21 H21 119.5
C21 C22 C17 119.2(2)
C21 C22 H22 120.4
C17 C22 H22 120.4
O3 C23 N5 125.8(2)
O3 C23 C13 125.4(2)
N5 C23 C13 108.72(19)
C29 C24 C25 121.9(2)
C29 C24 N5 128.0(2)
C25 C24 N5 110.06(19)
C26 C25 C24 119.6(2)
C26 C25 C13 131.4(2)
C24 C25 C13 108.89(19)
C25 C26 C27 118.5(2)
C25 C26 H26 120.7
C27 C26 H26 120.7
C28 C27 C26 120.3(3)
C28 C27 H27 119.9
C26 C27 H27 119.9
C27 C28 C29 122.0(3)
C27 C28 H28 119.0
C29 C28 H28 119.0
C24 C29 C28 117.5(3)
C24 C29 H29 121.2
C28 C29 H29 121.2
N5 C30 C31 113.9(2)
N5 C30 H30A 108.8
C31 C30 H30A 108.8
N5 C30 H30B 108.8
C31 C30 H30B 108.8
H30A C30 H30B 107.7
C30 C31 H31A 109.5
C30 C31 H31B 109.5
H31A C31 H31B 109.5
C30 C31 H31C 109.5
H31A C31 H31C 109.5
H31B C31 H31C 109.5
O4 S1 C32 108.70(19)
O4 S1 C33 105.2(2)
C32 S1 C33 97.3(2)
S1' C32' H32D 109.5
S1' C32' H32E 109.5
H32D C32' H32E 109.5
S1' C32' H32F 109.5
H32D C32' H32F 109.5
H32E C32' H32F 109.5
S1' C33' H33D 109.5
S1' C33' H33E 109.5
H33D C33' H33E 109.5
S1' C33' H33F 109.5
H33D C33' H33F 109.5
H33E C33' H33F 109.5
C32' S1' C33' 94.8(17)
C32' S1' O4 76.2(12)
C33' S1' O4 114.4(14)
C7 N1 C6 109.5(2)
C7 N1 H1A 125.1(17)
C6 N1 H1A 125.3(17)
C13 N3 C12 107.13(17)
C13 N3 C15 114.81(18)
C12 N3 C15 112.82(18)
C16 N4 C18 112.51(19)
C16 N4 H4A 121.9(17)
C18 N4 H4A 124.8(17)
C23 N5 C24 110.86(19)
C23 N5 C30 123.2(2)
C24 N5 C30 125.8(2)

loop_
_geom_bond_atom_site_label_1
_geom_bond_atom_site_label_2
_geom_bond_distance
C1 C6 1.399(3)
C1 C2 1.401(3)
C1 C8 1.442(3)
C2 C3 1.377(4)
C2 H2 0.9300
C3 C4 1.383(5)
C3 H3 0.9300
C4 C5 1.368(4)
C4 H4 0.9300
C5 C6 1.389(3)
C5 H5 0.9300
C6 N1 1.380(3)
C7 N1 1.339(3)
C7 C8 1.379(3)
C7 H7 0.9300
C8 C9 1.445(3)
C9 O1 1.219(3)
C9 C10 1.577(3)
C10 C11 1.474(3)
C10 C12 1.547(3)
C10 C14 1.580(3)
C11 N2 1.138(3)
C12 N3 1.463(3)
C12 H12A 0.9700
C12 H12B 0.9700
C13 N3 1.456(3)
C13 C25 1.512(3)
C13 C23 1.561(3)
C13 C14 1.569(3)
C14 C17 1.504(3)
C14 C16 1.561(3)
C15 N3 1.464(3)
C15 H15A 0.9600
C15 H15B 0.9600
C15 H15C 0.9600
C16 O2 1.218(2)
C16 N4 1.341(3)
C17 C22 1.382(3)
C17 C18 1.391(3)
C18 C19 1.374(3)
C18 N4 1.394(3)
C19 C20 1.381(4)
C19 H19 0.9300
C20 C21 1.371(4)
C20 H20 0.9300
C21 C22 1.378(3)
C21 H21 0.9300
C22 H22 0.9300
C23 O3 1.216(3)
C23 N5 1.355(3)
C24 C29 1.373(3)
C24 C25 1.391(3)
C24 N5 1.407(3)
C25 C26 1.376(3)
C26 C27 1.397(3)
C26 H26 0.9300
C27 C28 1.366(4)
C27 H27 0.9300
C28 C29 1.373(4)
C28 H28 0.9300
C29 H29 0.9300
C30 N5 1.467(3)
C30 C31 1.468(4)
C30 H30A 0.9700
C30 H30B 0.9700
C31 H31A 0.9600
C31 H31B 0.9600
C31 H31C 0.9600
C32 S1 1.764(4)
C32 H32A 0.9600
C32 H32B 0.9600
C32 H32C 0.9600
C33 S1 1.790(5)
C33 H33A 0.9600
C33 H33B 0.9600
C33 H33C 0.9600
S1 O4 1.472(2)
C32' S1' 1.60(3)
C32' H32D 0.9600
C32' H32E 0.9600
C32' H32F 0.9600
C33' S1' 1.70(3)
C33' H33D 0.9600
C33' H33E 0.9600
C33' H33F 0.9600
S1' O4 1.871(14)
N1 H1A 0.84(2)
N4 H4A 0.84(3)

loop_
_geom_hbond_atom_site_label_D
_geom_hbond_atom_site_label_H
_geom_hbond_atom_site_label_A
_geom_hbond_site_symmetry_A
_geom_hbond_distance_DH
_geom_hbond_distance_HA
_geom_hbond_distance_DA
_geom_hbond_angle_DHA
N4 H4A O4 --- 0.84(3) 1.89(3) 2.714(3) 166(2)
N1 H1A O2 6_656 0.84(3) 2.10(3) 2.887(3) 155(2)
C22 H22 S1 7_765 0.93 2.85 3.717(3) 157
C32 H32A O3 7_755 0.96 2.60 3.219(4) 123

loop_
_geom_torsion_atom_site_label_1
_geom_torsion_atom_site_label_2
_geom_torsion_atom_site_label_3
_geom_torsion_atom_site_label_4
_geom_torsion
C6 C1 C2 C3 -0.8(4)
C8 C1 C2 C3 178.4(3)
C1 C2 C3 C4 0.0(4)
C2 C3 C4 C5 0.6(5)
C3 C4 C5 C6 -0.2(4)
C4 C5 C6 N1 -178.7(2)
C4 C5 C6 C1 -0.7(4)
C2 C1 C6 N1 179.6(2)
C8 C1 C6 N1 0.2(2)
C2 C1 C6 C5 1.2(3)
C8 C1 C6 C5 -178.2(2)
N1 C7 C8 C1 0.2(2)
N1 C7 C8 C9 179.1(2)
C6 C1 C8 C7 -0.3(2)
C2 C1 C8 C7 -179.5(3)
C6 C1 C8 C9 -179.2(2)
C2 C1 C8 C9 1.5(4)
C7 C8 C9 O1 -175.8(2)
C1 C8 C9 O1 2.8(3)
C7 C8 C9 C10 5.0(3)
C1 C8 C9 C10 -176.37(19)
O1 C9 C10 C11 126.3(2)
C8 C9 C10 C11 -54.5(2)
O1 C9 C10 C12 6.9(3)
C8 C9 C10 C12 -173.86(18)
O1 C9 C10 C14 -110.0(2)
C8 C9 C10 C14 69.2(2)
C11 C10 C12 N3 126.58(19)
C9 C10 C12 N3 -115.54(19)
C14 C10 C12 N3 6.3(2)
N3 C13 C14 C17 -168.92(16)
C25 C13 C14 C17 63.4(2)
C23 C13 C14 C17 -48.6(2)
N3 C13 C14 C16 79.25(19)
C25 C13 C14 C16 -48.4(2)
C23 C13 C14 C16 -160.48(17)
N3 C13 C14 C10 -36.98(18)
C25 C13 C14 C10 -164.67(17)
C23 C13 C14 C10 83.29(19)
C11 C10 C14 C17 27.0(3)
C12 C10 C14 C17 145.03(19)
C9 C10 C14 C17 -93.4(2)
C11 C10 C14 C16 145.00(18)
C12 C10 C14 C16 -96.96(19)
C9 C10 C14 C16 24.6(2)
C11 C10 C14 C13 -99.54(19)
C12 C10 C14 C13 18.50(19)
C9 C10 C14 C13 140.06(17)
C17 C14 C16 O2 175.5(2)
C13 C14 C16 O2 -65.6(3)
C10 C14 C16 O2 45.8(3)
C17 C14 C16 N4 -4.4(2)
C13 C14 C16 N4 114.59(19)
C10 C14 C16 N4 -134.02(18)
C16 C14 C17 C22 179.6(2)
C13 C14 C17 C22 63.4(3)
C10 C14 C17 C22 -58.4(3)
C16 C14 C17 C18 4.8(2)
C13 C14 C17 C18 -111.40(19)
C10 C14 C17 C18 126.82(19)
C22 C17 C18 C19 -0.5(3)
C14 C17 C18 C19 175.1(2)
C22 C17 C18 N4 -179.31(19)
C14 C17 C18 N4 -3.7(2)
C17 C18 C19 C20 0.2(4)
N4 C18 C19 C20 178.8(2)
C18 C19 C20 C21 0.1(4)
C19 C20 C21 C22 -0.3(4)
C20 C21 C22 C17 0.0(4)
C18 C17 C22 C21 0.4(3)
C14 C17 C22 C21 -174.0(2)
N3 C13 C23 O3 45.5(3)
C25 C13 C23 O3 172.3(2)
C14 C13 C23 O3 -68.1(3)
N3 C13 C23 N5 -132.22(19)
C25 C13 C23 N5 -5.4(2)
C14 C13 C23 N5 114.21(19)
C29 C24 C25 C26 -4.0(3)
N5 C24 C25 C26 175.3(2)
C29 C24 C25 C13 173.3(2)
N5 C24 C25 C13 -7.4(2)
N3 C13 C25 C26 -52.2(3)
C23 C13 C25 C26 -175.6(2)
C14 C13 C25 C26 66.7(3)
N3 C13 C25 C24 130.97(19)
C23 C13 C25 C24 7.6(2)
C14 C13 C25 C24 -110.2(2)
C24 C25 C26 C27 3.1(3)
C13 C25 C26 C27 -173.4(2)
C25 C26 C27 C28 -0.2(4)
C26 C27 C28 C29 -2.0(4)
C25 C24 C29 C28 1.8(4)
N5 C24 C29 C28 -177.4(2)
C27 C28 C29 C24 1.2(4)
C8 C7 N1 C6 -0.1(3)
C5 C6 N1 C7 178.3(2)
C1 C6 N1 C7 -0.1(2)
C25 C13 N3 C12 167.45(18)
C23 C13 N3 C12 -75.4(2)
C14 C13 N3 C12 43.1(2)
C25 C13 N3 C15 -66.4(2)
C23 C13 N3 C15 50.7(2)
C14 C13 N3 C15 169.20(17)
C10 C12 N3 C13 -31.4(2)
C10 C12 N3 C15 -158.72(18)
O2 C16 N4 C18 -177.3(2)
C14 C16 N4 C18 2.5(2)
C19 C18 N4 C16 -178.1(2)
C17 C18 N4 C16 0.7(3)
O3 C23 N5 C24 -176.3(2)
C13 C23 N5 C24 1.4(2)
O3 C23 N5 C30 -0.3(4)
C13 C23 N5 C30 177.3(2)
C29 C24 N5 C23 -176.9(2)
C25 C24 N5 C23 3.8(3)
C29 C24 N5 C30 7.2(4)
C25 C24 N5 C30 -172.1(2)
C31 C30 N5 C23 102.0(3)
C31 C30 N5 C24 -82.7(3)
C32 S1 O4 S1' -131.2(7)
C33 S1 O4 S1' -27.8(6)
C32' S1' O4 S1 59.2(13)
C33' S1' O4 S1 148.3(16)
